data_4123737
loop_
_publ_author_name
'Cai, Weizhao'
'G\/ladysiak, Andrzej'
'Anio\/la, Michalina'
'Smith, Vincent J.'
'Barbour, Leonard J.'
'Katrusiak, Andrzej'

_publ_section_title
;
 Giant Negative Area Compressibility Tunable in a Soft Porous Framework
 Material.
;
_journal_issue 29
_journal_name_full 'Journal of the American Chemical Society'
_journal_page_first 9296
_journal_page_last 9301
_journal_paper_doi 10.1021/jacs.5b03280
_journal_volume 137
_journal_year 2015
_chemical_formula_moiety 'C18 H12 N2 O3 Zn, C H4 O'
_chemical_formula_sum 'C19 H16 N2 O4 Zn'
_chemical_formula_weight 401.71
_chemical_name_systematic
; 
 ? 
;
_space_group_IT_number 82
_symmetry_cell_setting tetragonal
_symmetry_space_group_name_Hall 'I -4'
_symmetry_space_group_name_H-M 'I -4'
_atom_sites_solution_hydrogens geom
_atom_sites_solution_primary direct
_atom_sites_solution_secondary difmap
_audit_creation_method SHELXL-97
_cell_angle_alpha 90.00
_cell_angle_beta 90.00
_cell_angle_gamma 90.00
_cell_formula_units_Z 8
_cell_length_a 26.558(3)
_cell_length_b 26.558(3)
_cell_length_c 4.6212(15)
_cell_measurement_pressure 2870000
_cell_measurement_temperature 296(2)
_cell_volume 3259.5(12)
_computing_cell_refinement 'CrysAlis (Oxford Diffraction, 2010)'
_computing_data_collection 'CrysAlis (Oxford Diffraction, 2010)'
_computing_data_reduction 'CrysAlisRED (Oxford Diffraction, 2010)'
_computing_molecular_graphics 'Mercury (Macrae et al., 2008)'
_computing_publication_material 'SHELXL-97 (Sheldrick, 2008)'
_computing_structure_refinement 'SHELXL-97 (Sheldrick, 2008)'
_computing_structure_solution 'SHELXS-97 (Sheldrick, 2008)'
_diffrn_ambient_temperature 296(2)
_diffrn_measured_fraction_theta_full 0.281
_diffrn_measured_fraction_theta_max 0.281
_diffrn_measurement_device_type 'Oxford Diffraction Xcalibur Eos'
_diffrn_measurement_method
;HP omega scans - for more details see:
A. Budzianowski, A. Katrusiak in High-Pressure Crystallography
(Eds.: A. Katrusiak, P. F. McMillan),
Dordrecht: Kluwer Acad. Publ., 2004 pp.157-168
;
_diffrn_radiation_monochromator graphite
_diffrn_radiation_source 'fine-focus sealed tube'
_diffrn_radiation_type MoK\a
_diffrn_radiation_wavelength 0.71073
_diffrn_reflns_av_R_equivalents 0.1608
_diffrn_reflns_av_sigmaI/netI 0.1752
_diffrn_reflns_limit_h_max 7
_diffrn_reflns_limit_h_min -7
_diffrn_reflns_limit_k_max 43
_diffrn_reflns_limit_k_min -42
_diffrn_reflns_limit_l_max 7
_diffrn_reflns_limit_l_min -7
_diffrn_reflns_number 13191
_diffrn_reflns_theta_full 35.89
_diffrn_reflns_theta_max 35.89
_diffrn_reflns_theta_min 4.48
_exptl_absorpt_coefficient_mu 1.536
_exptl_absorpt_correction_T_max 0.8616
_exptl_absorpt_correction_T_min 0.6643
_exptl_absorpt_correction_type analytical
_exptl_absorpt_process_details
;
Katrusiak, A. (2003). REDSHABS - Program for correcting
reflections intensities for DAC absorption, gasket shadowing
and sample crystal absorption. Adam Mickiewicz University, Pozna\'n.
Katrusiak, A. (2004). Z. Kristallogr. 219, 461-467
;
_exptl_crystal_colour Brown
_exptl_crystal_density_diffrn 1.637
_exptl_crystal_density_method 'not measured'
_exptl_crystal_description Block
_exptl_crystal_F_000 1648
_exptl_crystal_size_max 0.29
_exptl_crystal_size_mid 0.18
_exptl_crystal_size_min 0.10
_refine_diff_density_max 0.342
_refine_diff_density_min -0.252
_refine_diff_density_rms 0.074
_refine_ls_abs_structure_details 'Flack H D (1983), Acta Cryst. A39, 876-881'
_refine_ls_abs_structure_Flack 0.11(12)
_refine_ls_extinction_method none
_refine_ls_goodness_of_fit_ref 1.001
_refine_ls_hydrogen_treatment constr
_refine_ls_matrix_type full
_refine_ls_number_parameters 212
_refine_ls_number_reflns 2171
_refine_ls_number_restraints 316
_refine_ls_restrained_S_all 0.961
_refine_ls_R_factor_all 0.2485
_refine_ls_R_factor_gt 0.0994
_refine_ls_shift/su_max 0.000
_refine_ls_shift/su_mean 0.000
_refine_ls_structure_factor_coef Fsqd
_refine_ls_weighting_details 'calc w=1/[\s^2^(Fo^2^)+(0.1730P)^2^+1.5520P] where P=(Fo^2^+2Fc^2^)/3'
_refine_ls_weighting_scheme calc
_refine_ls_wR_factor_gt 0.2414
_refine_ls_wR_factor_ref 0.3193
_reflns_number_gt 868
_reflns_number_total 2171
_reflns_threshold_expression >2sigma(I)
_cod_data_source_file ja5b03280_si_004.cif
_cod_data_source_block 1MeOH_2.87GPa_in_Methanol-Ethanol
_cod_depositor_comments
;
The following automatic conversions were performed:
'_atom_site_symetry_multiplicity' tag replaced with
'_atom_site_symmetry_multiplicity' tag as specified in the
replacement file
'/usr/data/users/saulius/crontab/automatic-downloads/rss-feeds/ACS/lib/lists/replacement-tags.lst'.

Automatic conversion script
Id: cif_correct_tags 3376 2015-05-07 07:48:27Z andrius 

The following automatic conversions were performed:

'_symmetry_cell_setting' value 'Tetragonal' changed to 'tetragonal'
according to
/usr/data/users/saulius/crontab/automatic-downloads/rss-feeds/ACS/lib/dictionaries/cif_core.dic
dictionary named 'cif_core.dic' version 2.4.2 from 2011-04-26.

Automatic conversion script
Id: cif_fix_values 3271 2015-04-21 07:52:19Z andrius 

 Adding full bibliography for 4123717--4123744.cif.
;
_cod_original_sg_symbol_Hall I-4
_cod_original_sg_symbol_H-M I-4
_cod_database_code 4123737

loop_
_symmetry_equiv_pos_as_xyz
'x, y, z'
'-x, -y, z'
'y, -x, -z'
'-y, x, -z'
'x+1/2, y+1/2, z+1/2'
'-x+1/2, -y+1/2, z+1/2'
'y+1/2, -x+1/2, -z+1/2'
'-y+1/2, x+1/2, -z+1/2'

loop_
_atom_site_label
_atom_site_type_symbol
_atom_site_fract_x
_atom_site_fract_y
_atom_site_fract_z
_atom_site_U_iso_or_equiv
_atom_site_adp_type
_atom_site_occupancy
_atom_site_symmetry_multiplicity
_atom_site_calc_flag
_atom_site_refinement_flags
_atom_site_disorder_assembly
_atom_site_disorder_group
Zn1 Zn 0.26891(7) 0.21573(7) 0.9267(5) 0.0613(7) Uani 1 1 d U . .
O1 O 0.2286(4) 0.2767(5) 1.010(2) 0.065(3) Uani 1 1 d U . .
H1O H 0.2069 0.2883 0.8927 0.078 Uiso 1 1 d R . .
N1 N 0.2411(5) 0.1484(4) 0.980(3) 0.067(4) Uani 1 1 d DU . .
C1 C 0.2556(4) 0.1109(3) 1.142(2) 0.052(4) Uani 1 1 d DU . .
H1 H 0.2807 0.1142 1.2810 0.063 Uiso 1 1 calc R . .
N2 N 0.2314(3) 0.0666(4) 1.0938(16) 0.055(3) Uani 1 1 d DU A .
C2 C 0.2021(3) 0.1246(4) 0.8051(16) 0.054(4) Uani 1 1 d DU . .
O2 O 0.2675(6) -0.1616(5) 1.481(3) 0.088(4) Uani 1 1 d DU . .
C3 C 0.1729(3) 0.1460(3) 0.5907(19) 0.049(3) Uani 1 1 d DU . .
H3 H 0.1769 0.1797 0.5411 0.059 Uiso 1 1 calc R . .
O3A O 0.2805(17) -0.1328(13) 1.769(6) 0.101(4) Uani 0.39(2) 1 d PDU . .
O3B O 0.3401(7) -0.1318(7) 1.434(6) 0.101(4) Uani 0.61(2) 1 d PDU . .
C4 C 0.1375(3) 0.1166(4) 0.4511(17) 0.051(3) Uani 1 1 d DU . .
C5 C 0.1076(3) 0.1362(4) 0.234(2) 0.058(4) Uani 1 1 d DU . .
H5 H 0.1117 0.1699 0.1840 0.070 Uiso 1 1 calc R . .
C6 C 0.0720(3) 0.1083(4) 0.0886(19) 0.053(3) Uani 1 1 d DU . .
H6 H 0.0522 0.1228 -0.0548 0.064 Uiso 1 1 calc R . .
C7 C 0.0663(3) 0.0582(5) 0.1604(19) 0.068(5) Uani 1 1 d DU . .
H7 H 0.0429 0.0382 0.0646 0.082 Uiso 1 1 calc R . .
C8 C 0.0960(4) 0.0382(5) 0.376(2) 0.059(4) Uani 1 1 d DU . .
H8 H 0.0917 0.0046 0.4258 0.071 Uiso 1 1 calc R . .
C9 C 0.1319(3) 0.0661(4) 0.5227(16) 0.051(3) Uani 1 1 d DU . .
C10 C 0.1614(4) 0.0447(4) 0.737(2) 0.052(3) Uani 1 1 d DU . .
H10 H 0.1573 0.0111 0.7886 0.063 Uiso 1 1 calc R . .
C11 C 0.1968(5) 0.0742(4) 0.872(2) 0.049(3) Uani 1 1 d DU . .
C12 C 0.2453(3) 0.0189(4) 1.213(3) 0.067(2) Uani 1 1 d DU . .
C15 C 0.2717(5) -0.0738(4) 1.431(3) 0.067(2) Uani 1 1 d DU . .
C13A C 0.2645(6) 0.0142(3) 1.490(3) 0.067(2) Uani 0.557(13) 1 d PDU A 1
H13A H 0.2686 0.0430 1.6021 0.080 Uiso 0.557(13) 1 calc PR A 1
C14A C 0.2779(6) -0.0318(4) 1.604(3) 0.067(2) Uani 0.557(13) 1 d PDU A 1
H14A H 0.2907 -0.0345 1.7906 0.080 Uiso 0.557(13) 1 calc PR A 1
C16A C 0.2523(8) -0.0713(4) 1.154(3) 0.067(2) Uani 0.557(13) 1 d PDU A 1
H16A H 0.2480 -0.1002 1.0430 0.080 Uiso 0.557(13) 1 calc PR A 1
C17A C 0.2395(7) -0.0245(5) 1.048(3) 0.067(2) Uani 0.557(13) 1 d PDU A 1
H17A H 0.2266 -0.0219 0.8619 0.080 Uiso 0.557(13) 1 calc PR A 1
C13B C 0.2940(4) 0.0109(4) 1.301(4) 0.067(2) Uani 0.443(13) 1 d PDU A 2
H13B H 0.3175 0.0367 1.2866 0.080 Uiso 0.443(13) 1 calc PR A 2
C14B C 0.3087(4) -0.0360(5) 1.413(5) 0.067(2) Uani 0.443(13) 1 d PDU A 2
H14B H 0.3416 -0.0418 1.4737 0.080 Uiso 0.443(13) 1 calc PR A 2
C16B C 0.2213(6) -0.0682(5) 1.345(5) 0.067(2) Uani 0.443(13) 1 d PDU A 2
H16B H 0.1975 -0.0938 1.3578 0.080 Uiso 0.443(13) 1 calc PR A 2
C17B C 0.2106(4) -0.0201(5) 1.237(5) 0.067(2) Uani 0.443(13) 1 d PDU A 2
H17B H 0.1778 -0.0137 1.1764 0.080 Uiso 0.443(13) 1 calc PR A 2
C18 C 0.2936(6) -0.1247(4) 1.508(5) 0.098(6) Uani 1 1 d DU A .
O4 O 0.3389(14) 0.1098(13) 1.654(6) 0.200(11) Uiso 1 1 d DU . .
H4 H 0.3165 0.1327 1.6515 0.300 Uiso 1 1 d R . .
C19 C 0.3824(19) 0.119(3) 1.476(10) 0.262 Uiso 1 1 d DU . .
H19A H 0.3841 0.1541 1.4176 0.393 Uiso 1 1 d R . .
H19B H 0.3805 0.0983 1.3082 0.393 Uiso 1 1 d R . .
H19C H 0.4120 0.1110 1.5858 0.393 Uiso 1 1 d R . .

loop_
_atom_site_aniso_label
_atom_site_aniso_U_11
_atom_site_aniso_U_22
_atom_site_aniso_U_33
_atom_site_aniso_U_23
_atom_site_aniso_U_13
_atom_site_aniso_U_12
Zn1 0.0436(11) 0.0378(10) 0.1025(14) 0.0045(10) 0.0022(11) 0.000(2)
O1 0.050(6) 0.064(6) 0.081(7) -0.007(6) -0.003(6) 0.023(9)
N1 0.050(7) 0.056(6) 0.095(9) 0.024(7) -0.001(7) -0.018(9)
C1 0.042(8) 0.056(6) 0.059(8) 0.008(7) -0.005(6) -0.015(10)
N2 0.059(8) 0.052(5) 0.054(6) 0.017(6) 0.000(6) -0.022(8)
C2 0.072(12) 0.039(6) 0.053(7) 0.007(6) -0.005(7) -0.005(9)
O2 0.077(8) 0.048(5) 0.138(11) 0.029(7) -0.039(10) 0.019(11)
C3 0.040(6) 0.028(6) 0.081(8) -0.004(7) 0.003(6) 0.013(9)
O3A 0.106(9) 0.045(7) 0.151(9) 0.017(7) -0.017(13) 0.009(9)
O3B 0.106(9) 0.045(7) 0.151(9) 0.017(7) -0.017(13) 0.009(9)
C4 0.044(8) 0.045(6) 0.065(8) -0.011(7) -0.003(6) 0.005(10)
C5 0.033(7) 0.055(9) 0.088(9) -0.002(8) 0.003(6) 0.010(11)
C6 0.052(8) 0.049(6) 0.059(7) -0.026(7) 0.012(6) 0.011(12)
C7 0.053(10) 0.066(9) 0.086(10) 0.005(8) -0.018(7) -0.004(13)
C8 0.043(7) 0.050(8) 0.084(10) -0.010(8) -0.007(7) -0.005(11)
C9 0.025(6) 0.063(7) 0.066(8) 0.012(7) 0.003(5) -0.022(9)
C10 0.046(8) 0.053(8) 0.058(8) 0.004(8) 0.005(6) -0.009(10)
C11 0.040(7) 0.052(7) 0.054(8) 0.009(7) 0.003(5) -0.009(10)
C12 0.057(4) 0.050(3) 0.093(5) 0.008(4) -0.021(5) -0.007(6)
C15 0.057(4) 0.050(3) 0.093(5) 0.008(4) -0.021(5) -0.007(6)
C13A 0.057(4) 0.050(3) 0.093(5) 0.008(4) -0.021(5) -0.007(6)
C14A 0.057(4) 0.050(3) 0.093(5) 0.008(4) -0.021(5) -0.007(6)
C16A 0.057(4) 0.050(3) 0.093(5) 0.008(4) -0.021(5) -0.007(6)
C17A 0.057(4) 0.050(3) 0.093(5) 0.008(4) -0.021(5) -0.007(6)
C13B 0.057(4) 0.050(3) 0.093(5) 0.008(4) -0.021(5) -0.007(6)
C14B 0.057(4) 0.050(3) 0.093(5) 0.008(4) -0.021(5) -0.007(6)
C16B 0.057(4) 0.050(3) 0.093(5) 0.008(4) -0.021(5) -0.007(6)
C17B 0.057(4) 0.050(3) 0.093(5) 0.008(4) -0.021(5) -0.007(6)
C18 0.102(11) 0.057(6) 0.135(12) 0.014(10) -0.048(11) 0.012(9)

loop_
_atom_type_symbol
_atom_type_description
_atom_type_scat_dispersion_real
_atom_type_scat_dispersion_imag
_atom_type_scat_source
C C 0.0033 0.0016 'International Tables Vol C Tables 4.2.6.8 and 6.1.1.4'
H H 0.0000 0.0000 'International Tables Vol C Tables 4.2.6.8 and 6.1.1.4'
N N 0.0061 0.0033 'International Tables Vol C Tables 4.2.6.8 and 6.1.1.4'
O O 0.0106 0.0060 'International Tables Vol C Tables 4.2.6.8 and 6.1.1.4'
Zn Zn 0.2839 1.4301 'International Tables Vol C Tables 4.2.6.8 and 6.1.1.4'

loop_
_geom_angle_atom_site_label_1
_geom_angle_atom_site_label_2
_geom_angle_atom_site_label_3
_geom_angle
_geom_angle_site_symmetry_1
_geom_angle_site_symmetry_3
O1 Zn1 O2 99.4(6) 6_554 7_557
O1 Zn1 N1 103.5(5) 6_554 .
O2 Zn1 N1 122.7(6) 7_557 .
O1 Zn1 O1 97.3(4) 6_554 .
O2 Zn1 O1 106.4(5) 7_557 .
N1 Zn1 O1 121.4(5) . .
O1 Zn1 Zn1 133.6(4) 6_554 6
O2 Zn1 Zn1 90.5(4) 7_557 6
N1 Zn1 Zn1 108.7(3) . 6
O1 Zn1 Zn1 37.0(3) . 6
O1 Zn1 Zn1 38.0(3) 6_554 6_554
O2 Zn1 Zn1 109.7(5) 7_557 6_554
N1 Zn1 Zn1 120.5(4) . 6_554
O1 Zn1 Zn1 59.4(3) . 6_554
Zn1 Zn1 Zn1 96.04(10) 6 6_554
Zn1 O1 Zn1 105.1(5) 6 .
C1 N1 C2 101.3(10) . .
C1 N1 Zn1 131.3(10) . .
C2 N1 Zn1 126.7(8) . .
N1 C1 N2 115.3(11) . .
C1 N2 C11 108.0(9) . .
C1 N2 C12 125.5(8) . .
C11 N2 C12 125.7(9) . .
C11 C2 C3 120.2(7) . .
C11 C2 N1 111.6(8) . .
C3 C2 N1 128.2(8) . .
C18 O2 O3A 52.6(12) . .
C18 O2 Zn1 128.1(10) . 8_547
O3A O2 Zn1 103.0(14) . 8_547
C4 C3 C2 118.9(5) . .
C18 O3A O2 48.7(10) . .
C3 C4 C5 121.1(8) . .
C3 C4 C9 120.5(6) . .
C5 C4 C9 118.4(7) . .
C6 C5 C4 123.1(6) . .
C5 C6 C7 118.5(7) . .
C8 C7 C6 118.8(8) . .
C7 C8 C9 122.9(8) . .
C10 C9 C8 121.4(9) . .
C10 C9 C4 120.3(7) . .
C8 C9 C4 118.3(7) . .
C11 C10 C9 118.7(7) . .
C10 C11 C2 121.3(7) . .
C10 C11 N2 134.8(9) . .
C2 C11 N2 103.8(8) . .
C13B C12 C13A 50.4(9) . .
C13B C12 C17B 119.0(5) . .
C13A C12 C17B 96.0(8) . .
C13B C12 C17A 97.9(8) . .
C13A C12 C17A 118.2(5) . .
C17B C12 C17A 49.5(9) . .
C13B C12 N2 119.7(6) . .
C13A C12 N2 122.1(9) . .
C17B C12 N2 121.3(6) . .
C17A C12 N2 119.7(9) . .
C16A C15 C14A 122.8(8) . .
C16A C15 C16B 51.4(10) . .
C14A C15 C16B 101.2(9) . .
C16A C15 C14B 100.0(9) . .
C14A C15 C14B 51.2(10) . .
C16B C15 C14B 125.1(8) . .
C16A C15 C18 113.8(13) . .
C14A C15 C18 122.6(12) . .
C16B C15 C18 121.8(11) . .
C14B C15 C18 112.4(9) . .
C14A C13A C12 122.0(4) . .
C13A C14A C15 117.6(4) . .
C17A C16A C15 117.6(4) . .
C16A C17A C12 121.8(2) . .
C12 C13B C14B 120.7(4) . .
C13B C14B C15 117.3(5) . .
C17B C16B C15 112.9(5) . .
C12 C17B C16B 125.0(3) . .
O2 C18 O3A 79(2) . .
O2 C18 O3B 113.7(18) . .
O3A C18 O3B 119(3) . .
O2 C18 C15 118.7(12) . .
O3A C18 C15 105(2) . .
O3B C18 C15 115.8(16) . .

loop_
_geom_bond_atom_site_label_1
_geom_bond_atom_site_label_2
_geom_bond_distance
_geom_bond_site_symmetry_2
Zn1 O1 1.936(10) 6_554
Zn1 O2 1.946(12) 7_557
Zn1 N1 1.951(12) .
Zn1 O1 1.980(11) .
Zn1 Zn1 3.108(3) 6
Zn1 Zn1 3.108(3) 6_554
O1 Zn1 1.936(10) 6
N1 C1 1.3051(10) .
N1 C2 1.457(17) .
C1 N2 1.3580(10) .
N2 C11 1.3900(10) .
N2 C12 1.431(13) .
C2 C11 1.381(7) .
C2 C3 1.3819(10) .
O2 C18 1.2059(10) .
O2 O3A 1.57(4) .
O2 Zn1 1.946(12) 8_547
C3 C4 1.381(7) .
O3A C18 1.2742(11) .
O3B C18 1.2952(10) .
C4 C5 1.3822(10) .
C4 C9 1.389(7) .
C5 C6 1.378(7) .
C6 C7 1.380(7) .
C7 C8 1.377(7) .
C8 C9 1.384(7) .
C9 C10 1.384(7) .
C10 C11 1.374(7) .
C12 C13B 1.3725(10) .
C12 C13A 1.3821(11) .
C12 C17B 1.390(7) .
C12 C17A 1.391(7) .
C15 C16A 1.381(7) .
C15 C14A 1.382(7) .
C15 C16B 1.404(7) .
C15 C14B 1.408(7) .
C15 C18 1.5151(10) .
C13A C14A 1.378(5) .
C16A C17A 1.377(5) .
C13B C14B 1.403(7) .
C16B C17B 1.401(7) .
O4 C19 1.439(10) .

loop_
_geom_torsion_atom_site_label_1
_geom_torsion_atom_site_label_2
_geom_torsion_atom_site_label_3
_geom_torsion_atom_site_label_4
_geom_torsion
_geom_torsion_site_symmetry_1
_geom_torsion_site_symmetry_4
O1 Zn1 O1 Zn1 -170.0(7) 6_554 6
O2 Zn1 O1 Zn1 -67.9(7) 7_557 6
N1 Zn1 O1 Zn1 79.3(7) . 6
Zn1 Zn1 O1 Zn1 -171.4(6) 6_554 6
O1 Zn1 N1 C1 131.8(6) 6_554 .
O2 Zn1 N1 C1 21.1(9) 7_557 .
O1 Zn1 N1 C1 -120.8(6) . .
Zn1 Zn1 N1 C1 -82.2(6) 6 .
Zn1 Zn1 N1 C1 168.6(4) 6_554 .
O1 Zn1 N1 C2 -37.3(5) 6_554 .
O2 Zn1 N1 C2 -147.9(6) 7_557 .
O1 Zn1 N1 C2 70.2(6) . .
Zn1 Zn1 N1 C2 108.8(4) 6 .
Zn1 Zn1 N1 C2 -0.4(6) 6_554 .
C2 N1 C1 N2 0.2(13) . .
Zn1 N1 C1 N2 -170.8(8) . .
N1 C1 N2 C11 0.6(8) . .
N1 C1 N2 C12 170.5(7) . .
C1 N1 C2 C11 -1.1(7) . .
Zn1 N1 C2 C11 170.6(10) . .
C1 N1 C2 C3 -179.9(3) . .
Zn1 N1 C2 C3 -8.3(7) . .
C11 C2 C3 C4 1.6(9) . .
N1 C2 C3 C4 -179.6(3) . .
Zn1 O2 O3A C18 128.3(16) 8_547 .
C2 C3 C4 C5 -179.6(4) . .
C2 C3 C4 C9 -0.8(7) . .
C3 C4 C5 C6 179.8(5) . .
C9 C4 C5 C6 0.9(8) . .
C4 C5 C6 C7 -0.8(8) . .
C5 C6 C7 C8 0.7(8) . .
C6 C7 C8 C9 -0.9(8) . .
C7 C8 C9 C10 -179.5(5) . .
C7 C8 C9 C4 1.1(8) . .
C3 C4 C9 C10 0.6(8) . .
C5 C4 C9 C10 179.5(5) . .
C3 C4 C9 C8 -179.9(5) . .
C5 C4 C9 C8 -1.0(8) . .
C8 C9 C10 C11 179.3(9) . .
C4 C9 C10 C11 -1.3(10) . .
C9 C10 C11 C2 2.2(17) . .
C9 C10 C11 N2 178.4(13) . .
C3 C2 C11 C10 -2.4(16) . .
N1 C2 C11 C10 178.7(10) . .
C3 C2 C11 N2 -179.6(6) . .
N1 C2 C11 N2 1.4(11) . .
C1 N2 C11 C10 -177.9(14) . .
C12 N2 C11 C10 12(2) . .
C1 N2 C11 C2 -1.2(11) . .
C12 N2 C11 C2 -171.1(7) . .
C1 N2 C12 C13B -23.5(13) . .
C11 N2 C12 C13B 144.6(14) . .
C1 N2 C12 C13A 36.0(9) . .
C11 N2 C12 C13A -155.9(12) . .
C1 N2 C12 C17B 157.7(10) . .
C11 N2 C12 C17B -34.1(15) . .
C1 N2 C12 C17A -144.1(9) . .
C11 N2 C12 C17A 24.0(13) . .
C13B C12 C13A C14A -76.1(6) . .
C17B C12 C13A C14A 46.9(7) . .
C17A C12 C13A C14A 0.1(3) . .
N2 C12 C13A C14A -180.0(3) . .
C12 C13A C14A C15 0.3(3) . .
C16A C15 C14A C13A -0.8(7) . .
C16B C15 C14A C13A -51.8(8) . .
C14B C15 C14A C13A 74.5(5) . .
C18 C15 C14A C13A 168.4(12) . .
C14A C15 C16A C17A 0.9(9) . .
C16B C15 C16A C17A 78.2(8) . .
C14B C15 C16A C17A -49.1(9) . .
C18 C15 C16A C17A -169.2(12) . .
C15 C16A C17A C12 -0.5(9) . .
C13B C12 C17A C16A 49.1(9) . .
C13A C12 C17A C16A 0.0(7) . .
C17B C12 C17A C16A -72.5(7) . .
N2 C12 C17A C16A -179.9(5) . .
C13A C12 C13B C14B 72.5(5) . .
C17B C12 C13B C14B 0.1(3) . .
C17A C12 C13B C14B -47.7(7) . .
N2 C12 C13B C14B -178.7(9) . .
C12 C13B C14B C15 0.0(3) . .
C16A C15 C14B C13B 49.5(8) . .
C14A C15 C14B C13B -74.8(5) . .
C16B C15 C14B C13B 0.1(7) . .
C18 C15 C14B C13B 170.6(13) . .
C16A C15 C16B C17B -73.4(7) . .
C14A C15 C16B C17B 49.9(9) . .
C14B C15 C16B C17B -0.2(8) . .
C18 C15 C16B C17B -169.8(15) . .
C13B C12 C17B C16B -0.2(7) . .
C13A C12 C17B C16B -47.9(9) . .
C17A C12 C17B C16B 74.4(8) . .
N2 C12 C17B C16B 178.5(10) . .
C15 C16B C17B C12 0.3(8) . .
Zn1 O2 C18 O3A -76(3) 8_547 .
O3A O2 C18 O3B 117(3) . .
Zn1 O2 C18 O3B 41(3) 8_547 .
O3A O2 C18 C15 -102(3) . .
Zn1 O2 C18 C15 -177.7(13) 8_547 .
O2 O3A C18 O3B -111(2) . .
O2 O3A C18 C15 116.9(13) . .
C16A C15 C18 O2 -55(3) . .
C14A C15 C18 O2 135(2) . .
C16B C15 C18 O2 3(3) . .
C14B C15 C18 O2 -167(2) . .
C16A C15 C18 O3A -140(2) . .
C14A C15 C18 O3A 50(3) . .
C16B C15 C18 O3A -82(3) . .
C14B C15 C18 O3A 107(2) . .
C16A C15 C18 O3B 86(2) . .
C14A C15 C18 O3B -84(3) . .
C16B C15 C18 O3B 144(2) . .
C14B C15 C18 O3B -27(3) . .
Zn1 O1 Zn1 O1 -170.0(7) 6 6_554
